data_7032185
loop_
_publ_author_name
'Zhang, Lei'
'Yang, Wenbin'
'Kuang, Xiaofei'
'Wu, Xiaoyuan'
'Lu, Canzhong'

_publ_section_title
;
 pH-dependent assembly of two polyoxometalate host-guest structural
 isomers based on Keggin polyoxoanion templates.
;
_journal_issue 43
_journal_name_full 'Dalton transactions (Cambridge, England : 2003)'
_journal_page_first 16328
_journal_page_last 16334
_journal_paper_doi 10.1039/c4dt02050b
_journal_volume 43
_journal_year 2014
_chemical_formula_sum 'C72 H48 Ag6 Cl2 N24 O42 Si W12'
_chemical_formula_weight 4873.75
_chemical_name_systematic
; 
 ? 
;
_space_group_IT_number 14
_symmetry_cell_setting monoclinic
_symmetry_space_group_name_Hall '-P 2yn'
_symmetry_space_group_name_H-M 'P 1 21/n 1'
_atom_sites_solution_hydrogens geom
_atom_sites_solution_primary direct
_atom_sites_solution_secondary difmap
_audit_creation_method SHELXL-97
_cell_angle_alpha 90.00
_cell_angle_beta 91.330(5)
_cell_angle_gamma 90.00
_cell_formula_units_Z 2
_cell_length_a 13.819(4)
_cell_length_b 13.641(4)
_cell_length_c 27.456(7)
_cell_measurement_reflns_used 11057
_cell_measurement_temperature 293(2)
_cell_measurement_theta_max 27.4972
_cell_measurement_theta_min 2.6415
_cell_volume 5174(3)
_computing_structure_refinement 'SHELXL-97 (Sheldrick, 1997)'
_computing_structure_solution 'SHELXS-97 (Sheldrick, 1990)'
_diffrn_ambient_temperature 293(2)
_diffrn_detector_area_resol_mean 14.6306
_diffrn_measured_fraction_theta_full 0.997
_diffrn_measured_fraction_theta_max 0.997
_diffrn_measurement_device_type 'Mercury70 (2x2 bin mode)'
_diffrn_measurement_method CCD_Profile_fitting
_diffrn_radiation_monochromator graphite
_diffrn_radiation_source 'fine-focus sealed tube'
_diffrn_radiation_type MoK\a
_diffrn_radiation_wavelength 0.71073
_diffrn_reflns_av_R_equivalents 0.0404
_diffrn_reflns_av_unetI/netI 0.0351
_diffrn_reflns_limit_h_max 17
_diffrn_reflns_limit_h_min -17
_diffrn_reflns_limit_k_max 17
_diffrn_reflns_limit_k_min -17
_diffrn_reflns_limit_l_max 35
_diffrn_reflns_limit_l_min -35
_diffrn_reflns_number 57642
_diffrn_reflns_theta_full 27.49
_diffrn_reflns_theta_max 27.49
_diffrn_reflns_theta_min 2.59
_exptl_absorpt_coefficient_mu 14.538
_exptl_absorpt_correction_T_max 1.0000
_exptl_absorpt_correction_T_min 0.8306
_exptl_absorpt_correction_type multi-scan
_exptl_crystal_colour yellow
_exptl_crystal_density_diffrn 3.128
_exptl_crystal_density_method 'not measured'
_exptl_crystal_description block
_exptl_crystal_F_000 4404
_exptl_crystal_size_max 0.2000
_exptl_crystal_size_mid 0.2000
_exptl_crystal_size_min 0.1500
_refine_diff_density_max 2.151
_refine_diff_density_min -2.076
_refine_diff_density_rms 0.243
_refine_ls_extinction_method none
_refine_ls_goodness_of_fit_ref 1.023
_refine_ls_hydrogen_treatment constr
_refine_ls_matrix_type full
_refine_ls_number_parameters 735
_refine_ls_number_reflns 11832
_refine_ls_number_restraints 0
_refine_ls_restrained_S_all 1.023
_refine_ls_R_factor_all 0.0667
_refine_ls_R_factor_gt 0.0590
_refine_ls_shift/su_max 0.000
_refine_ls_shift/su_mean 0.000
_refine_ls_structure_factor_coef Fsqd
_refine_ls_weighting_details 'calc w=1/[\s^2^(Fo^2^)+(0.0369P)^2^+184.1030P] where P=(Fo^2^+2Fc^2^)/3'
_refine_ls_weighting_scheme calc
_refine_ls_wR_factor_gt 0.1289
_refine_ls_wR_factor_ref 0.1336
_reflns_number_gt 10499
_reflns_number_total 11832
_reflns_threshold_expression >2sigma(I)
_cod_data_source_file c4dt02050b2.cif
_cod_data_source_block Compound-1
_cod_depositor_comments
;
The following automatic conversions were performed:

'_exptl_absorpt_correction_type' value 'Multi-scan' changed to
'multi-scan' according to
/usr/data/users/saulius/crontab/automatic-downloads/rss-feeds/RSC/lib/dictionaries/cif_core.dic
dictionary named 'cif_core.dic' version 2.4.2 from 2011-04-26.

Automatic conversion script
Id: cif_fix_values 2281 2013-09-26 08:29:07Z andrius 

 Adding full bibliography for 7032185--7032186.cif.
;
_cod_original_cell_volume 5174(2)
_cod_original_sg_symbol_H-M P2(1)/n
_cod_database_code 7032185

loop_
_symmetry_equiv_pos_as_xyz
'x, y, z'
'-x+1/2, y+1/2, -z+1/2'
'-x, -y, -z'
'x-1/2, -y-1/2, z-1/2'

loop_
_atom_site_label
_atom_site_type_symbol
_atom_site_fract_x
_atom_site_fract_y
_atom_site_fract_z
_atom_site_U_iso_or_equiv
_atom_site_adp_type
_atom_site_occupancy
_atom_site_symmetry_multiplicity
_atom_site_calc_flag
_atom_site_refinement_flags
Ag1 Ag 0.02860(8) 0.13615(11) 0.38912(4) 0.0583(3) Uani 1 1 d .
Ag2 Ag 0.54168(8) 0.15573(12) -0.02400(4) 0.0588(3) Uani 1 1 d .
Ag3 Ag 0.06472(8) 0.06611(12) -0.44195(4) 0.0609(3) Uani 1 1 d .
Cl1 Cl -0.0174(3) 0.1270(3) 0.47637(12) 0.0529(9) Uani 1 1 d .
C1 C 0.2509(10) 0.1349(11) 0.3764(5) 0.047(3) Uani 1 1 d .
H1A H 0.2486 0.1313 0.4102 0.056 Uiso 1 1 calc R
C2 C 0.3407(10) 0.1329(11) 0.3552(5) 0.042(3) Uani 1 1 d .
H2A H 0.3970 0.1280 0.3743 0.050 Uiso 1 1 calc R
C3 C 0.3450(9) 0.1385(10) 0.3046(5) 0.038(3) Uani 1 1 d .
C4 C 0.2582(10) 0.1459(12) 0.2778(5) 0.049(4) Uani 1 1 d .
H4A H 0.2576 0.1491 0.2439 0.059 Uiso 1 1 calc R
C5 C 0.1731(11) 0.1483(13) 0.3033(6) 0.055(4) Uani 1 1 d .
H5A H 0.1154 0.1552 0.2855 0.066 Uiso 1 1 calc R
C6 C 0.8682(11) 0.1315(16) 0.3049(5) 0.064(5) Uani 1 1 d .
H6A H 0.9241 0.1277 0.2868 0.077 Uiso 1 1 calc R
C7 C 0.7798(11) 0.1286(15) 0.2801(5) 0.061(5) Uani 1 1 d .
H7A H 0.7766 0.1191 0.2466 0.073 Uiso 1 1 calc R
C8 C 0.6962(8) 0.1401(12) 0.3065(4) 0.042(3) Uani 1 1 d .
C9 C 0.7053(10) 0.1496(12) 0.3556(5) 0.046(3) Uani 1 1 d .
H9A H 0.6500 0.1543 0.3742 0.055 Uiso 1 1 calc R
C10 C 0.7959(10) 0.1525(12) 0.3785(4) 0.045(3) Uani 1 1 d .
H10A H 0.8003 0.1637 0.4119 0.054 Uiso 1 1 calc R
C11 C 0.4454(9) 0.1606(15) 0.0769(5) 0.060(5) Uani 1 1 d .
H11A H 0.3889 0.1608 0.0578 0.072 Uiso 1 1 calc R
C12 C 0.4371(11) 0.1554(14) 0.1262(5) 0.056(4) Uani 1 1 d .
H12A H 0.3765 0.1523 0.1401 0.068 Uiso 1 1 calc R
C13 C 0.5206(8) 0.1546(11) 0.1554(5) 0.039(3) Uani 1 1 d .
C14 C 0.6068(9) 0.1638(15) 0.1324(5) 0.058(5) Uani 1 1 d .
H14A H 0.6644 0.1653 0.1506 0.069 Uiso 1 1 calc R
C15 C 0.6085(11) 0.1707(16) 0.0819(5) 0.064(5) Uani 1 1 d .
H15A H 0.6676 0.1793 0.0670 0.077 Uiso 1 1 calc R
C16 C 0.4386(9) 0.1383(10) 0.2793(4) 0.036(3) Uani 1 1 d .
C17 C 0.6006(9) 0.1394(12) 0.2799(5) 0.042(3) Uani 1 1 d .
C18 C 0.5181(9) 0.1472(11) 0.2085(5) 0.041(3) Uani 1 1 d .
C19 C 0.6387(9) 0.1047(12) -0.1232(4) 0.047(4) Uani 1 1 d .
H19A H 0.6944 0.0939 -0.1043 0.056 Uiso 1 1 calc R
C20 C 0.6463(9) 0.1050(12) -0.1725(4) 0.044(3) Uani 1 1 d .
H20A H 0.7069 0.1011 -0.1864 0.053 Uiso 1 1 calc R
C21 C 0.5633(10) 0.1112(11) -0.2022(5) 0.042(3) Uani 1 1 d .
C22 C 0.4743(10) 0.1236(13) -0.1789(5) 0.051(4) Uani 1 1 d .
H22A H 0.4168 0.1297 -0.1969 0.061 Uiso 1 1 calc R
C23 C 0.4750(10) 0.1264(13) -0.1287(5) 0.051(4) Uani 1 1 d .
H23A H 0.4159 0.1337 -0.1135 0.062 Uiso 1 1 calc R
C24 C 0.8345(10) 0.0899(11) -0.4231(5) 0.045(3) Uani 1 1 d .
H24A H 0.8354 0.0859 -0.4569 0.054 Uiso 1 1 calc R
C25 C 0.7461(9) 0.0983(11) -0.4006(5) 0.040(3) Uani 1 1 d .
H25A H 0.6892 0.0994 -0.4193 0.049 Uiso 1 1 calc R
C26 C 0.7425(9) 0.1049(9) -0.3511(4) 0.034(3) Uani 1 1 d .
C27 C 0.8296(9) 0.1032(11) -0.3240(5) 0.044(3) Uani 1 1 d .
H27A H 0.8300 0.1067 -0.2902 0.052 Uiso 1 1 calc R
C28 C 0.9149(11) 0.0963(13) -0.3491(5) 0.051(4) Uani 1 1 d .
H28A H 0.9727 0.0981 -0.3311 0.061 Uiso 1 1 calc R
C29 C 0.2184(10) 0.1090(14) -0.3583(6) 0.057(4) Uani 1 1 d .
H29A H 0.1615 0.1199 -0.3418 0.068 Uiso 1 1 calc R
C30 C 0.3053(10) 0.1185(14) -0.3334(5) 0.054(4) Uani 1 1 d .
H30A H 0.3061 0.1357 -0.3006 0.064 Uiso 1 1 calc R
C31 C 0.3906(9) 0.1031(11) -0.3565(5) 0.039(3) Uani 1 1 d .
C32 C 0.3851(10) 0.0786(12) -0.4062(5) 0.046(3) Uani 1 1 d .
H32A H 0.4413 0.0685 -0.4235 0.056 Uiso 1 1 calc R
C33 C 0.2979(10) 0.0699(11) -0.4285(5) 0.043(3) Uani 1 1 d .
H33A H 0.2958 0.0532 -0.4614 0.051 Uiso 1 1 calc R
C34 C 0.4855(9) 0.1058(10) -0.3289(4) 0.037(3) Uani 1 1 d .
C35 C 0.5645(9) 0.1109(10) -0.2558(4) 0.038(3) Uani 1 1 d .
C36 C 0.6491(9) 0.1084(10) -0.3258(4) 0.037(3) Uani 1 1 d .
N1 N 0.1678(9) 0.1415(9) 0.3514(4) 0.047(3) Uani 1 1 d .
N2 N 0.8778(8) 0.1395(11) 0.3535(4) 0.049(3) Uani 1 1 d .
N3 N 0.5297(9) 0.1655(11) 0.0546(4) 0.051(3) Uani 1 1 d .
N4 N 0.4335(8) 0.1478(9) 0.2306(4) 0.042(3) Uani 1 1 d .
N5 N 0.5207(8) 0.1352(9) 0.3063(4) 0.040(2) Uani 1 1 d .
N6 N 0.6033(7) 0.1426(11) 0.2323(4) 0.049(3) Uani 1 1 d .
N7 N 0.5543(9) 0.1193(10) -0.1005(4) 0.045(3) Uani 1 1 d .
N8 N 0.9202(8) 0.0872(10) -0.3973(4) 0.050(3) Uani 1 1 d .
N9 N 0.2124(8) 0.0843(10) -0.4058(4) 0.049(3) Uani 1 1 d .
N10 N 0.4800(8) 0.1098(9) -0.2803(4) 0.042(3) Uani 1 1 d .
N11 N 0.6516(7) 0.1106(8) -0.2774(4) 0.037(2) Uani 1 1 d .
N12 N 0.5673(7) 0.1064(9) -0.3533(3) 0.037(2) Uani 1 1 d .
Si1 Si 0.0000 0.0000 0.0000 0.0223(8) Uani 1 2 d S
W1 W 0.11140(4) -0.08763(4) -0.10639(2) 0.04400(14) Uani 1 1 d .
W2 W 0.16852(4) -0.19297(5) 0.008225(19) 0.04413(15) Uani 1 1 d .
W3 W 0.04948(4) -0.11311(5) 0.11342(2) 0.04469(15) Uani 1 1 d .
W4 W 0.13794(4) 0.12483(5) 0.09058(2) 0.04283(14) Uani 1 1 d .
W5 W 0.07804(5) 0.24298(4) -0.02091(2) 0.04462(15) Uani 1 1 d .
W6 W 0.24601(4) 0.04814(5) -0.018738(19) 0.04387(15) Uani 1 1 d .
O1 O 0.1633(8) -0.1261(9) -0.1578(4) 0.054(3) Uani 1 1 d .
OW1 O 1.0645(19) 0.108(2) -0.2490(10) 0.076(7) Uiso 0.50 1 d P
O2 O 0.0087(9) 0.1457(9) 0.1129(7) 0.108(7) Uani 1 1 d .
OW2 O 0.238(2) 0.094(2) -0.1860(11) 0.090(9) Uiso 0.50 1 d P
O3 O 0.0547(8) 0.0316(10) -0.1286(8) 0.118(7) Uani 1 1 d .
O4 O 0.2098(12) -0.0027(10) -0.0804(4) 0.090(5) Uani 1 1 d .
O5 O 0.1522(12) -0.1818(10) -0.0616(4) 0.088(5) Uani 1 1 d .
O6 O 0.2505(9) -0.2827(9) 0.0115(4) 0.069(4) Uani 1 1 d .
O7 O 0.0516(9) -0.2659(13) 0.0061(4) 0.091(5) Uani 1 1 d .
O8 O 0.1504(8) -0.1694(13) 0.0745(4) 0.085(5) Uani 1 1 d .
O9 O 0.2502(13) -0.0845(11) 0.0062(4) 0.092(5) Uani 1 1 d .
O10 O -0.0345(8) -0.2040(13) 0.0857(4) 0.086(5) Uani 1 1 d .
O11 O 0.0742(8) -0.1629(9) 0.1681(3) 0.056(3) Uani 1 1 d .
O12 O 0.1318(8) -0.0015(10) 0.1159(8) 0.116(7) Uani 1 1 d .
O13 O 0.2011(8) 0.1819(9) 0.1338(4) 0.057(3) Uani 1 1 d .
O14 O 0.2354(10) 0.0822(11) 0.0487(4) 0.082(4) Uani 1 1 d .
O15 O 0.1083(10) 0.2283(11) 0.0451(4) 0.082(4) Uani 1 1 d .
O16 O 0.1195(11) 0.3559(9) -0.0303(5) 0.082(4) Uani 1 1 d .
O17 O 0.3631(8) 0.0713(12) -0.0266(4) 0.077(4) Uani 1 1 d .
O18 O 0.1905(11) 0.1674(12) -0.0353(4) 0.092(5) Uani 1 1 d .
O19 O -0.1004(10) 0.0421(11) 0.0198(5) 0.026(3) Uani 0.50 1 d P
O20 O -0.0163(10) -0.0193(12) -0.0609(5) 0.028(3) Uani 0.50 1 d P
O21 O 0.0846(11) 0.0747(13) 0.0074(5) 0.032(4) Uani 0.50 1 d P
O22 O 0.0260(10) -0.1042(13) 0.0246(6) 0.032(4) Uani 0.50 1 d P

loop_
_atom_site_aniso_label
_atom_site_aniso_U_11
_atom_site_aniso_U_22
_atom_site_aniso_U_33
_atom_site_aniso_U_23
_atom_site_aniso_U_13
_atom_site_aniso_U_12
Ag1 0.0377(5) 0.0912(10) 0.0467(6) 0.0075(6) 0.0153(5) 0.0044(6)
Ag2 0.0480(6) 0.1056(11) 0.0229(5) -0.0062(5) 0.0012(4) -0.0033(6)
Ag3 0.0363(5) 0.1009(11) 0.0451(6) -0.0034(6) -0.0081(5) 0.0025(6)
Cl1 0.057(2) 0.074(3) 0.0278(15) 0.0021(15) -0.0002(14) -0.0067(18)
C1 0.037(7) 0.062(9) 0.042(7) -0.003(7) 0.013(6) -0.007(6)
C2 0.042(7) 0.054(8) 0.030(6) -0.010(6) 0.002(5) -0.010(6)
C3 0.029(6) 0.048(8) 0.037(7) -0.001(6) 0.015(5) -0.004(5)
C4 0.038(7) 0.081(11) 0.029(6) 0.009(7) 0.006(5) 0.012(7)
C5 0.038(7) 0.078(11) 0.049(8) 0.002(8) 0.007(6) 0.004(7)
C6 0.037(7) 0.123(16) 0.033(7) -0.006(9) 0.006(6) 0.004(9)
C7 0.039(8) 0.111(15) 0.033(7) -0.008(8) 0.002(6) 0.005(8)
C8 0.024(6) 0.074(10) 0.027(6) -0.001(6) 0.007(5) 0.004(6)
C9 0.039(7) 0.066(9) 0.032(7) -0.001(6) 0.003(5) 0.014(6)
C10 0.048(8) 0.068(9) 0.019(6) -0.001(6) 0.006(5) 0.005(7)
C11 0.019(6) 0.115(15) 0.045(8) -0.015(9) -0.007(5) 0.005(7)
C12 0.039(7) 0.090(13) 0.041(8) -0.009(8) 0.002(6) -0.009(8)
C13 0.022(5) 0.065(9) 0.032(6) -0.006(6) 0.003(5) 0.000(5)
C14 0.018(6) 0.119(15) 0.037(7) 0.004(8) -0.002(5) -0.007(7)
C15 0.034(7) 0.124(16) 0.034(7) 0.003(9) 0.000(6) -0.016(9)
C16 0.033(6) 0.043(7) 0.032(6) -0.005(5) 0.008(5) -0.002(5)
C17 0.026(6) 0.071(10) 0.030(6) -0.003(6) 0.009(5) 0.008(6)
C18 0.029(6) 0.057(8) 0.037(7) 0.001(6) 0.008(5) 0.000(6)
C19 0.032(6) 0.082(11) 0.024(6) -0.001(6) -0.006(5) 0.011(7)
C20 0.027(6) 0.078(10) 0.027(6) 0.002(6) -0.001(5) 0.000(6)
C21 0.044(7) 0.052(8) 0.029(6) -0.009(6) 0.004(5) -0.001(6)
C22 0.034(7) 0.090(12) 0.029(6) 0.001(7) 0.002(5) 0.013(7)
C23 0.030(6) 0.094(12) 0.030(7) -0.002(7) -0.001(5) -0.004(7)
C24 0.041(7) 0.062(9) 0.031(6) 0.010(6) 0.010(5) -0.002(6)
C25 0.033(6) 0.055(8) 0.033(6) 0.008(6) -0.004(5) 0.003(6)
C26 0.039(6) 0.038(7) 0.024(5) 0.003(5) 0.003(5) 0.007(5)
C27 0.036(7) 0.066(9) 0.029(6) -0.002(6) 0.001(5) -0.006(6)
C28 0.044(8) 0.079(11) 0.029(7) 0.011(7) 0.000(6) 0.003(7)
C29 0.031(7) 0.094(13) 0.047(8) 0.000(8) 0.006(6) -0.001(7)
C30 0.033(7) 0.100(13) 0.028(7) -0.011(7) -0.001(5) 0.004(7)
C31 0.032(6) 0.056(8) 0.030(6) -0.004(6) -0.006(5) 0.000(6)
C32 0.032(6) 0.071(10) 0.036(7) -0.006(7) 0.006(5) 0.002(6)
C33 0.040(7) 0.060(9) 0.028(6) 0.006(6) -0.002(5) -0.004(6)
C34 0.032(6) 0.057(8) 0.021(5) -0.002(5) 0.001(4) 0.001(5)
C35 0.041(7) 0.045(7) 0.029(6) -0.008(5) -0.002(5) 0.009(6)
C36 0.039(6) 0.049(8) 0.025(6) -0.006(5) 0.006(5) -0.004(6)
N1 0.049(7) 0.054(7) 0.040(6) -0.007(5) 0.018(5) 0.000(6)
N2 0.033(6) 0.084(9) 0.032(6) 0.001(6) 0.008(4) -0.002(6)
N3 0.047(7) 0.086(10) 0.021(5) -0.003(6) 0.003(5) -0.006(6)
N4 0.034(5) 0.068(8) 0.024(5) -0.005(5) 0.009(4) -0.005(5)
N5 0.034(5) 0.053(7) 0.032(5) -0.001(5) 0.012(4) 0.001(5)
N6 0.024(5) 0.095(10) 0.029(5) 0.009(6) 0.006(4) -0.005(6)
N7 0.049(7) 0.063(8) 0.025(5) 0.001(5) 0.004(5) 0.004(6)
N8 0.029(5) 0.073(9) 0.047(7) -0.003(6) 0.002(5) 0.000(5)
N9 0.037(6) 0.075(9) 0.037(6) -0.005(6) -0.005(5) 0.002(6)
N10 0.037(6) 0.067(8) 0.021(5) -0.006(5) -0.004(4) 0.005(5)
N11 0.037(5) 0.044(6) 0.030(5) -0.008(4) 0.001(4) 0.005(5)
N12 0.034(5) 0.053(7) 0.023(5) 0.001(4) -0.001(4) 0.005(5)
Si1 0.0212(18) 0.024(2) 0.0222(19) 0.0021(15) 0.0037(15) -0.0023(15)
W1 0.0468(3) 0.0495(3) 0.0366(3) 0.0004(2) 0.0213(2) 0.0028(2)
W2 0.0460(3) 0.0577(4) 0.0286(3) -0.0004(2) -0.0001(2) 0.0185(3)
W3 0.0364(3) 0.0623(4) 0.0356(3) 0.0206(3) 0.0054(2) 0.0058(2)
W4 0.0302(3) 0.0507(3) 0.0474(3) -0.0076(3) -0.0032(2) -0.0049(2)
W5 0.0577(3) 0.0441(3) 0.0323(3) 0.0041(2) 0.0058(2) -0.0148(3)
W6 0.0263(2) 0.0746(4) 0.0310(3) -0.0040(3) 0.00636(19) -0.0114(2)
O1 0.052(6) 0.070(7) 0.040(5) -0.006(5) 0.014(4) 0.004(5)
O2 0.049(7) 0.047(7) 0.23(2) 0.047(10) 0.056(10) 0.012(6)
O3 0.034(6) 0.062(9) 0.26(2) 0.041(11) 0.024(9) -0.003(6)
O4 0.157(14) 0.069(8) 0.042(6) 0.015(6) -0.032(8) -0.038(9)
O5 0.147(13) 0.080(9) 0.036(6) 0.018(6) -0.029(7) -0.049(9)
O6 0.082(8) 0.079(8) 0.047(6) -0.004(6) -0.015(6) 0.039(7)
O7 0.060(7) 0.170(16) 0.043(6) -0.031(8) 0.011(6) -0.017(9)
O8 0.053(7) 0.163(14) 0.039(6) -0.032(8) 0.014(5) -0.030(8)
O9 0.160(14) 0.088(10) 0.026(5) 0.005(6) -0.027(7) -0.028(10)
O10 0.042(6) 0.169(15) 0.047(6) -0.035(8) 0.013(5) -0.020(8)
O11 0.061(6) 0.079(8) 0.028(5) 0.008(5) 0.006(4) 0.009(6)
O12 0.033(6) 0.064(8) 0.25(2) 0.043(11) 0.054(9) 0.016(6)
O13 0.053(6) 0.075(8) 0.042(6) -0.017(5) -0.008(5) 0.008(5)
O14 0.096(10) 0.113(11) 0.036(6) 0.001(6) 0.007(6) 0.056(9)
O15 0.091(9) 0.116(11) 0.040(6) 0.004(7) 0.004(6) 0.053(9)
O16 0.121(11) 0.051(7) 0.076(9) -0.003(6) 0.045(8) -0.031(7)
O17 0.036(5) 0.150(13) 0.047(6) 0.007(7) 0.008(5) -0.020(7)
O18 0.112(11) 0.128(13) 0.037(6) -0.002(7) 0.005(7) 0.052(10)
O19 0.027(7) 0.035(8) 0.016(7) 0.004(6) 0.002(5) 0.013(6)
O20 0.019(7) 0.044(9) 0.021(7) 0.001(6) 0.003(5) 0.002(6)
O21 0.031(8) 0.047(10) 0.018(7) 0.001(7) 0.000(6) -0.010(7)
O22 0.020(7) 0.051(10) 0.026(8) 0.011(7) 0.004(6) 0.003(7)

loop_
_atom_type_symbol
_atom_type_description
_atom_type_scat_dispersion_real
_atom_type_scat_dispersion_imag
_atom_type_scat_source
C C 0.0033 0.0016 'International Tables Vol C Tables 4.2.6.8 and 6.1.1.4'
H H 0.0000 0.0000 'International Tables Vol C Tables 4.2.6.8 and 6.1.1.4'
N N 0.0061 0.0033 'International Tables Vol C Tables 4.2.6.8 and 6.1.1.4'
O O 0.0106 0.0060 'International Tables Vol C Tables 4.2.6.8 and 6.1.1.4'
Si Si 0.0817 0.0704 'International Tables Vol C Tables 4.2.6.8 and 6.1.1.4'
Cl Cl 0.1484 0.1585 'International Tables Vol C Tables 4.2.6.8 and 6.1.1.4'
Ag Ag -0.8971 1.1015 'International Tables Vol C Tables 4.2.6.8 and 6.1.1.4'
W W -0.8490 6.8722 'International Tables Vol C Tables 4.2.6.8 and 6.1.1.4'

loop_
_geom_angle_atom_site_label_1
_geom_angle_atom_site_label_2
_geom_angle_atom_site_label_3
_geom_angle
_geom_angle_site_symmetry_1
_geom_angle_site_symmetry_3
N1 Ag1 N2 126.6(4) . 1_455
N1 Ag1 Cl1 134.1(3) . .
N2 Ag1 Cl1 99.3(3) 1_455 .
N7 Ag2 N3 170.3(5) . .
N9 Ag3 N8 121.3(4) . 1_455
N9 Ag3 Cl1 135.1(3) . 1_554
N8 Ag3 Cl1 92.9(3) 1_455 1_554
N9 Ag3 Cl1 116.2(4) . 3
N8 Ag3 Cl1 95.3(3) 1_455 3
Cl1 Ag3 Cl1 85.33(14) 1_554 3
Ag1 Cl1 Ag3 136.17(17) . 1_556
Ag1 Cl1 Ag3 77.93(11) . 3
Ag3 Cl1 Ag3 94.67(14) 1_556 3
N1 C1 C2 124.0(13) . .
C1 C2 C3 118.5(13) . .
C2 C3 C4 118.2(11) . .
C2 C3 C16 121.7(12) . .
C4 C3 C16 120.0(11) . .
C5 C4 C3 117.6(13) . .
N1 C5 C4 124.8(14) . .
N2 C6 C7 123.7(13) . .
C6 C7 C8 118.5(13) . .
C9 C8 C7 118.0(12) . .
C9 C8 C17 123.1(11) . .
C7 C8 C17 118.8(11) . .
C8 C9 C10 120.9(12) . .
N2 C10 C9 121.6(12) . .
N3 C11 C12 123.7(13) . .
C11 C12 C13 119.1(13) . .
C14 C13 C12 117.0(12) . .
C14 C13 C18 120.5(11) . .
C12 C13 C18 122.5(11) . .
C13 C14 C15 120.1(12) . .
N3 C15 C14 122.3(13) . .
N4 C16 N5 125.3(11) . .
N4 C16 C3 116.2(11) . .
N5 C16 C3 118.4(11) . .
N6 C17 N5 125.9(12) . .
N6 C17 C8 116.3(10) . .
N5 C17 C8 117.8(11) . .
N4 C18 N6 123.5(12) . .
N4 C18 C13 119.7(11) . .
N6 C18 C13 116.8(10) . .
N7 C19 C20 123.2(12) . .
C19 C20 C21 120.1(12) . .
C20 C21 C22 117.1(12) . .
C20 C21 C35 123.8(12) . .
C22 C21 C35 119.0(12) . .
C23 C22 C21 118.2(12) . .
N7 C23 C22 124.5(13) . .
N8 C24 C25 122.3(12) . .
C26 C25 C24 120.1(12) . .
C25 C26 C27 118.5(12) . .
C25 C26 C36 121.5(11) . .
C27 C26 C36 119.9(11) . .
C28 C27 C26 117.9(12) . .
N8 C28 C27 124.6(13) . .
N9 C29 C30 122.6(13) . .
C31 C30 C29 120.6(13) . .
C30 C31 C32 117.2(12) . .
C30 C31 C34 121.1(11) . .
C32 C31 C34 121.6(11) . .
C33 C32 C31 119.5(12) . .
C32 C33 N9 123.7(12) . .
N12 C34 N10 124.8(11) . .
N12 C34 C31 119.4(10) . .
N10 C34 C31 115.8(11) . .
N10 C35 N11 123.7(11) . .
N10 C35 C21 118.3(12) . .
N11 C35 C21 118.0(11) . .
N11 C36 N12 124.3(11) . .
N11 C36 C26 117.9(11) . .
N12 C36 C26 117.8(10) . .
C1 N1 C5 116.9(12) . .
C1 N1 Ag1 120.6(9) . .
C5 N1 Ag1 122.5(10) . .
C6 N2 C10 116.9(12) . .
C6 N2 Ag1 119.5(9) . 1_655
C10 N2 Ag1 123.6(9) . 1_655
C15 N3 C11 117.6(12) . .
C15 N3 Ag2 119.4(10) . .
C11 N3 Ag2 122.9(9) . .
C18 N4 C16 115.3(11) . .
C17 N5 C16 113.4(11) . .
C17 N6 C18 116.5(11) . .
C23 N7 C19 116.7(11) . .
C23 N7 Ag2 117.6(9) . .
C19 N7 Ag2 124.9(9) . .
C28 N8 C24 116.4(12) . .
C28 N8 Ag3 126.0(9) . 1_655
C24 N8 Ag3 117.7(9) . 1_655
C29 N9 C33 116.4(11) . .
C29 N9 Ag3 119.1(9) . .
C33 N9 Ag3 124.5(9) . .
C35 N10 C34 115.7(11) . .
C36 N11 C35 115.8(11) . .
C34 N12 C36 115.6(10) . .
O21 Si1 O21 180.0(16) 3 .
O21 Si1 O19 68.1(8) 3 .
O21 Si1 O19 111.9(8) . .
O21 Si1 O19 111.9(8) 3 3
O21 Si1 O19 68.1(8) . 3
O19 Si1 O19 180.0(14) . 3
O21 Si1 O22 111.3(8) 3 3
O21 Si1 O22 68.7(8) . 3
O19 Si1 O22 68.9(7) . 3
O19 Si1 O22 111.1(7) 3 3
O21 Si1 O22 68.7(8) 3 .
O21 Si1 O22 111.3(8) . .
O19 Si1 O22 111.1(7) . .
O19 Si1 O22 68.9(7) 3 .
O22 Si1 O22 180.0(15) 3 .
O21 Si1 O20 108.1(7) 3 3
O21 Si1 O20 71.9(7) . 3
O19 Si1 O20 73.1(7) . 3
O19 Si1 O20 106.9(7) 3 3
O22 Si1 O20 107.4(8) 3 3
O22 Si1 O20 72.6(8) . 3
O21 Si1 O20 71.9(7) 3 .
O21 Si1 O20 108.1(7) . .
O19 Si1 O20 106.9(7) . .
O19 Si1 O20 73.1(7) 3 .
O22 Si1 O20 72.6(8) 3 .
O22 Si1 O20 107.4(8) . .
O20 Si1 O20 180.0(2) 3 .
O1 W1 O2 100.7(7) . 3
O1 W1 O5 102.2(6) . .
O2 W1 O5 91.5(6) 3 .
O1 W1 O3 100.2(7) . .
O2 W1 O3 88.5(5) 3 .
O5 W1 O3 157.1(8) . .
O1 W1 O4 100.9(6) . .
O2 W1 O4 158.0(7) 3 .
O5 W1 O4 88.3(5) . .
O3 W1 O4 83.4(7) . .
O1 W1 O20 154.1(5) . .
O2 W1 O20 62.7(6) 3 .
O5 W1 O20 98.1(6) . .
O3 W1 O20 61.8(7) . .
O4 W1 O20 95.6(6) . .
O1 W1 O19 157.7(5) . 3
O2 W1 O19 97.2(7) 3 3
O5 W1 O19 63.9(6) . 3
O3 W1 O19 93.4(8) . 3
O4 W1 O19 63.1(6) . 3
O20 W1 O19 48.0(5) . 3
O6 W2 O9 100.0(7) . .
O6 W2 O8 100.4(6) . .
O9 W2 O8 89.3(6) . .
O6 W2 O7 101.2(7) . .
O9 W2 O7 158.7(8) . .
O8 W2 O7 89.2(5) . .
O6 W2 O5 100.0(6) . .
O9 W2 O5 87.9(5) . .
O8 W2 O5 159.6(7) . .
O7 W2 O5 86.1(6) . .
O6 W2 O22 158.9(6) . .
O9 W2 O22 96.1(7) . .
O8 W2 O22 66.2(6) . .
O7 W2 O22 64.0(7) . .
O5 W2 O22 94.0(6) . .
O6 W2 O19 155.9(6) . 3
O9 W2 O19 62.6(6) . 3
O8 W2 O19 96.0(6) . 3
O7 W2 O19 96.5(7) . 3
O5 W2 O19 64.9(6) . 3
O22 W2 O19 45.1(5) . 3
O11 W3 O10 102.1(6) . .
O11 W3 O3 100.5(7) . 3
O10 W3 O3 90.7(7) . 3
O11 W3 O12 100.6(7) . .
O10 W3 O12 157.1(8) . .
O3 W3 O12 88.8(5) 3 .
O11 W3 O8 101.5(6) . .
O10 W3 O8 87.7(5) . .
O3 W3 O8 157.8(8) 3 .
O12 W3 O8 84.2(6) . .
O11 W3 O20 153.4(6) . 3
O10 W3 O20 98.7(6) . 3
O3 W3 O20 62.7(6) 3 3
O12 W3 O20 61.0(6) . 3
O8 W3 O20 95.7(6) . 3
O11 W3 O22 158.3(6) . .
O10 W3 O22 63.8(6) . .
O3 W3 O22 96.2(8) 3 .
O12 W3 O22 93.5(8) . .
O8 W3 O22 63.3(5) . .
O20 W3 O22 48.2(6) 3 .
O13 W4 O12 101.3(8) . .
O13 W4 O14 102.2(6) . .
O12 W4 O14 89.0(6) . .
O13 W4 O2 100.4(7) . .
O12 W4 O2 88.1(5) . .
O14 W4 O2 157.4(8) . .
O13 W4 O15 102.8(6) . .
O12 W4 O15 155.8(8) . .
O14 W4 O15 88.6(5) . .
O2 W4 O15 84.9(6) . .
O13 W4 O20 154.4(5) . 3
O12 W4 O20 61.5(7) . 3
O14 W4 O20 96.6(6) . 3
O2 W4 O20 62.5(6) . 3
O15 W4 O20 94.9(6) . 3
O13 W4 O21 158.9(5) . .
O12 W4 O21 94.2(8) . .
O14 W4 O21 63.5(5) . .
O2 W4 O21 94.3(7) . .
O15 W4 O21 63.3(6) . .
O20 W4 O21 46.8(5) 3 .
O16 W5 O15 100.4(7) . .
O16 W5 O7 102.4(8) . 3
O15 W5 O7 90.0(6) . 3
O16 W5 O18 100.5(8) . .
O15 W5 O18 88.7(5) . .
O7 W5 O18 157.0(8) 3 .
O16 W5 O10 102.2(7) . 3
O15 W5 O10 157.2(7) . 3
O7 W5 O10 88.1(5) 3 3
O18 W5 O10 84.2(6) . 3
O16 W5 O22 159.9(7) . 3
O15 W5 O22 94.4(6) . 3
O7 W5 O22 64.0(7) 3 3
O18 W5 O22 93.2(7) . 3
O10 W5 O22 64.4(6) 3 3
O16 W5 O21 156.2(7) . .
O15 W5 O21 65.2(6) . .
O7 W5 O21 96.7(7) 3 .
O18 W5 O21 62.1(6) . .
O10 W5 O21 92.4(6) 3 .
O22 W5 O21 43.8(5) 3 .
O17 W6 O18 101.5(8) . .
O17 W6 O4 101.0(7) . .
O18 W6 O4 90.2(6) . .
O17 W6 O14 100.1(6) . .
O18 W6 O14 89.0(5) . .
O4 W6 O14 158.6(7) . .
O17 W6 O9 101.6(8) . .
O18 W6 O9 156.6(7) . .
O4 W6 O9 88.8(5) . .
O14 W6 O9 83.6(6) . .
O17 W6 O19 158.0(7) . 3
O18 W6 O19 96.2(6) . 3
O4 W6 O19 65.7(6) . 3
O14 W6 O19 93.1(6) . 3
O9 W6 O19 62.3(6) . 3
O17 W6 O21 157.9(7) . .
O18 W6 O21 63.6(6) . .
O4 W6 O21 95.4(6) . .
O14 W6 O21 65.2(5) . .
O9 W6 O21 93.2(7) . .
O19 W6 O21 43.9(5) 3 .
W1 O2 W4 138.3(10) 3 .
W3 O3 W1 138.6(10) 3 .
W6 O4 W1 136.8(8) . .
W1 O5 W2 137.6(9) . .
W5 O7 W2 136.4(10) 3 .
W2 O8 W3 136.0(8) . .
W2 O9 W6 137.8(9) . .
W3 O10 W5 137.7(8) . 3
W4 O12 W3 139.5(10) . .
W4 O14 W6 137.4(7) . .
W5 O15 W4 138.7(8) . .
W6 O18 W5 139.2(9) . .
Si1 O19 O21 54.6(7) . 3
Si1 O19 W6 123.5(8) . 3
O21 O19 W6 68.9(7) 3 3
Si1 O19 W2 122.5(8) . 3
O21 O19 W2 133.7(9) 3 3
W6 O19 W2 96.7(5) 3 3
Si1 O19 W1 119.3(7) . 3
O21 O19 W1 130.0(9) 3 3
W6 O19 W1 94.1(5) 3 3
W2 O19 W1 93.5(5) 3 3
Si1 O20 W4 120.9(7) . 3
Si1 O20 W3 120.2(8) . 3
W4 O20 W3 97.5(5) 3 3
Si1 O20 W1 119.6(7) . .
W4 O20 W1 96.4(6) 3 .
W3 O20 W1 96.6(5) 3 .
Si1 O21 O19 57.2(7) . 3
Si1 O21 O22 57.0(7) . 3
O19 O21 O22 96.2(10) 3 3
Si1 O21 W6 124.4(9) . .
O19 O21 W6 67.2(7) 3 .
O22 O21 W6 132.9(9) 3 .
Si1 O21 W5 123.7(9) . .
O19 O21 W5 136.0(9) 3 .
O22 O21 W5 66.7(8) 3 .
W6 O21 W5 94.3(5) . .
Si1 O21 W4 120.4(8) . .
O19 O21 W4 126.7(9) 3 .
O22 O21 W4 128.4(10) 3 .
W6 O21 W4 93.3(5) . .
W5 O21 W4 92.4(6) . .
Si1 O22 O21 54.3(7) . 3
Si1 O22 W2 123.5(8) . .
O21 O22 W2 136.7(10) 3 .
Si1 O22 W5 123.8(8) . 3
O21 O22 W5 69.5(8) 3 3
W2 O22 W5 95.1(6) . 3
Si1 O22 W3 118.9(9) . .
O21 O22 W3 126.1(9) 3 .
W2 O22 W3 94.1(5) . .
W5 O22 W3 93.9(5) 3 .

loop_
_geom_bond_atom_site_label_1
_geom_bond_atom_site_label_2
_geom_bond_distance
_geom_bond_site_symmetry_2
Ag1 N1 2.207(11) .
Ag1 N2 2.282(11) 1_455
Ag1 Cl1 2.495(4) .
Ag2 N7 2.168(11) .
Ag2 N3 2.171(10) .
Ag3 N9 2.262(11) .
Ag3 N8 2.385(11) 1_455
Ag3 Cl1 2.625(4) 1_554
Ag3 Cl1 2.869(5) 3
Cl1 Ag3 2.625(4) 1_556
Cl1 Ag3 2.869(5) 3
C1 N1 1.326(18) .
C1 C2 1.383(18) .
C2 C3 1.394(17) .
C3 C4 1.396(18) .
C3 C16 1.482(16) .
C4 C5 1.385(19) .
C5 N1 1.327(19) .
C6 N2 1.343(18) .
C6 C7 1.38(2) .
C7 C8 1.387(18) .
C8 C9 1.359(18) .
C8 C17 1.494(17) .
C9 C10 1.389(19) .
C10 N2 1.349(16) .
C11 N3 1.331(17) .
C11 C12 1.36(2) .
C12 C13 1.389(18) .
C13 C14 1.367(17) .
C13 C18 1.461(17) .
C14 C15 1.391(19) .
C15 N3 1.310(18) .
C16 N4 1.342(16) .
C16 N5 1.343(16) .
C17 N6 1.309(16) .
C17 N5 1.337(15) .
C18 N4 1.330(15) .
C18 N6 1.334(16) .
C19 N7 1.351(17) .
C19 C20 1.358(17) .
C20 C21 1.395(18) .
C21 C22 1.409(18) .
C21 C35 1.472(17) .
C22 C23 1.379(18) .
C23 N7 1.332(17) .
C24 N8 1.365(17) .
C24 C25 1.386(18) .
C25 C26 1.363(17) .
C26 C27 1.400(17) .
C26 C36 1.482(17) .
C27 C28 1.382(19) .
C28 N8 1.334(18) .
C29 N9 1.346(19) .
C29 C30 1.374(19) .
C30 C31 1.367(18) .
C31 C32 1.406(18) .
C31 C34 1.499(16) .
C32 C33 1.345(18) .
C33 N9 1.363(17) .
C34 N12 1.328(15) .
C34 N10 1.338(15) .
C35 N10 1.334(16) .
C35 N11 1.355(16) .
C36 N11 1.326(15) .
C36 N12 1.344(16) .
N2 Ag1 2.282(11) 1_655
N8 Ag3 2.385(11) 1_655
Si1 O21 1.560(16) 3
Si1 O21 1.560(16) .
Si1 O19 1.608(14) .
Si1 O19 1.608(14) 3
Si1 O22 1.611(17) 3
Si1 O22 1.611(17) .
Si1 O20 1.703(14) 3
Si1 O20 1.703(14) .
W1 O1 1.683(9) .
W1 O2 1.845(13) 3
W1 O5 1.858(13) .
W1 O3 1.900(14) .
W1 O4 1.911(13) .
W1 O20 2.376(14) .
W1 O19 2.466(14) 3
W2 O6 1.669(11) .
W2 O9 1.863(15) .
W2 O8 1.870(10) .
W2 O7 1.897(14) .
W2 O5 1.930(11) .
W2 O22 2.364(15) .
W2 O19 2.383(14) 3
W3 O11 1.675(10) .
W3 O10 1.849(13) .
W3 O3 1.874(14) 3
W3 O12 1.900(14) .
W3 O8 1.936(12) .
W3 O20 2.349(16) 3
W3 O22 2.456(15) .
W4 O13 1.652(10) .
W4 O12 1.862(14) .
W4 O14 1.883(11) .
W4 O2 1.922(11) .
W4 O15 1.922(13) .
W4 O20 2.345(15) 3
W4 O21 2.480(15) .
W5 O16 1.666(11) .
W5 O15 1.862(11) .
W5 O7 1.872(12) 3
W5 O18 1.913(13) .
W5 O10 1.940(11) 3
W5 O22 2.378(17) 3
W5 O21 2.425(17) .
W6 O17 1.668(10) .
W6 O18 1.851(15) .
W6 O4 1.888(12) .
W6 O14 1.918(11) .
W6 O9 1.934(14) .
W6 O19 2.359(16) 3
W6 O21 2.387(16) .
O2 W1 1.845(13) 3
O3 W3 1.874(14) 3
O7 W5 1.872(12) 3
O10 W5 1.940(11) 3
O19 O21 1.77(2) 3
O19 W6 2.359(16) 3
O19 W2 2.383(14) 3
O19 W1 2.466(14) 3
O20 W4 2.345(15) 3
O20 W3 2.349(16) 3
O21 O19 1.77(2) 3
O21 O22 1.79(2) 3
O22 O21 1.79(2) 3
O22 W5 2.378(17) 3
